data_7239904
loop_
_publ_author_name
'Su, Hao'
'Hao, Liang'
'Hussain, Wajid'
'Li, Zhongkui'
'Li, Hui'

_publ_section_title
;
 Two donor-acceptor (D-A) type Zn(II) complexes as fluorescent probes for
 highly selective detection of iodide
;
_journal_name_full CrystEngComm
_journal_paper_doi 10.1039/C9CE01953G
_journal_year 2020
_chemical_formula_sum 'C35 H26 N10 O3 Zn2'
_chemical_formula_weight 765.40
_space_group_crystal_system triclinic
_space_group_IT_number 2
_space_group_name_Hall '-P 1'
_space_group_name_H-M_alt 'P -1'
_atom_sites_solution_hydrogens mixed
_audit_creation_method SHELXL-2018/3
_audit_update_record
;
2020-02-02 deposited with the CCDC.	2020-02-06 downloaded from the CCDC.
;
_cell_angle_alpha 77.3880(10)
_cell_angle_beta 88.1190(10)
_cell_angle_gamma 77.2430(10)
_cell_formula_units_Z 2
_cell_length_a 10.2417(4)
_cell_length_b 12.1827(5)
_cell_length_c 14.1173(6)
_cell_measurement_reflns_used 7989
_cell_measurement_temperature 296(2)
_cell_measurement_theta_max 27.96
_cell_measurement_theta_min 2.38
_cell_volume 1676.29(12)
_computing_cell_refinement 'Bruker SAINT'
_computing_data_collection 'Bruker APEX2'
_computing_data_reduction 'Bruker SAINT'
_computing_molecular_graphics 'Bruker SHELXTL'
_computing_publication_material 'Bruker SHELXTL'
_computing_structure_refinement 'SHELXL-2018/3 (Sheldrick, 2018)'
_computing_structure_solution 'SHELXT 2014/4 (Sheldrick, 2014)'
_diffrn_ambient_temperature 296(2)
_diffrn_measured_fraction_theta_full 1.000
_diffrn_measured_fraction_theta_max 0.997
_diffrn_measurement_device_type 'Bruker APEX-II CCD'
_diffrn_measurement_method '\f and \w scans'
_diffrn_radiation_type MoK\a
_diffrn_radiation_wavelength 0.71073
_diffrn_reflns_av_R_equivalents 0.0204
_diffrn_reflns_av_unetI/netI 0.0285
_diffrn_reflns_Laue_measured_fraction_full 1.000
_diffrn_reflns_Laue_measured_fraction_max 0.997
_diffrn_reflns_limit_h_max 13
_diffrn_reflns_limit_h_min -13
_diffrn_reflns_limit_k_max 16
_diffrn_reflns_limit_k_min -16
_diffrn_reflns_limit_l_max 18
_diffrn_reflns_limit_l_min -18
_diffrn_reflns_number 20812
_diffrn_reflns_point_group_measured_fraction_full 1.000
_diffrn_reflns_point_group_measured_fraction_max 0.997
_diffrn_reflns_theta_full 25.242
_diffrn_reflns_theta_max 28.250
_diffrn_reflns_theta_min 1.478
_diffrn_source 'fine-focus sealed tube'
_exptl_absorpt_coefficient_mu 1.483
_exptl_absorpt_correction_type none
_exptl_crystal_colour brown
_exptl_crystal_density_diffrn 1.516
_exptl_crystal_description rodlike
_exptl_crystal_F_000 780
_exptl_crystal_size_max 0.290
_exptl_crystal_size_mid 0.160
_exptl_crystal_size_min 0.160
_refine_diff_density_max 0.357
_refine_diff_density_min -0.264
_refine_diff_density_rms 0.049
_refine_ls_extinction_method none
_refine_ls_goodness_of_fit_ref 1.047
_refine_ls_hydrogen_treatment constr
_refine_ls_matrix_type full
_refine_ls_number_parameters 454
_refine_ls_number_reflns 8294
_refine_ls_number_restraints 0
_refine_ls_restrained_S_all 1.047
_refine_ls_R_factor_all 0.0433
_refine_ls_R_factor_gt 0.0284
_refine_ls_shift/su_max 0.001
_refine_ls_shift/su_mean 0.000
_refine_ls_structure_factor_coef Fsqd
_refine_ls_weighting_details 'w=1/[\s^2^(Fo^2^)+(0.0396P)^2^+0.1514P] where P=(Fo^2^+2Fc^2^)/3'
_refine_ls_weighting_scheme calc
_refine_ls_wR_factor_gt 0.0719
_refine_ls_wR_factor_ref 0.0773
_reflns_Friedel_coverage 0.000
_reflns_number_gt 6430
_reflns_number_total 8294
_reflns_threshold_expression 'I > 2\s(I)'
_cod_data_source_file c9ce01953g2.cif
_cod_data_source_block ZnL5ch
_cod_database_code 7239904
_shelx_shelxl_version_number 2018/3
_shelx_space_group_comment
;
The symmetry employed for this shelxl refinement is uniquely defined
by the following loop, which should always be used as a source of
symmetry information in preference to the above space-group names.
They are only intended as comments.
;
_shelx_estimated_absorpt_t_min 0.673
_shelx_estimated_absorpt_t_max 0.797

loop_
_space_group_symop_operation_xyz
'x, y, z'
'-x, -y, -z'

loop_
_atom_site_label
_atom_site_type_symbol
_atom_site_fract_x
_atom_site_fract_y
_atom_site_fract_z
_atom_site_U_iso_or_equiv
_atom_site_adp_type
_atom_site_occupancy
_atom_site_site_symmetry_order
_atom_site_calc_flag
_atom_site_refinement_flags_posn
_atom_site_refinement_flags_adp
Zn1 Zn 0.42258(2) 0.26798(2) 0.20605(2) 0.03273(6) Uani 1 1 d . .
Zn2 Zn 0.25029(2) 0.31410(2) 0.38968(2) 0.03361(6) Uani 1 1 d . .
O1 O 0.30964(13) 0.39853(10) 0.26280(9) 0.0374(3) Uani 1 1 d . .
O2 O 0.34088(12) 0.18206(10) 0.32560(8) 0.0347(3) Uani 1 1 d . .
O3 O 0.05417(14) 0.32162(14) 0.35569(11) 0.0596(4) Uani 1 1 d . .
H3A H -0.002368 0.312718 0.406399 0.071 Uiso 1 1 d R U
N1 N 0.28446(14) 0.18721(12) 0.51898(10) 0.0296(3) Uani 1 1 d . .
N2 N 0.23087(17) 0.41733(13) 0.48420(12) 0.0439(4) Uani 1 1 d . .
H2A H 0.215711 0.484380 0.477346 0.053 Uiso 1 1 d R U
N3 N 0.2635(2) 0.11779(16) 0.77068(13) 0.0623(5) Uani 1 1 d . .
N4 N 0.2291(3) 0.46182(19) 0.71888(16) 0.0795(7) Uani 1 1 d . .
N6 N 0.59757(16) 0.16225(12) 0.18847(11) 0.0382(4) Uani 1 1 d . .
H6A H 0.616546 0.098050 0.195571 0.046 Uiso 1 1 d R U
N7 N 0.53552(14) 0.39312(12) 0.15134(10) 0.0314(3) Uani 1 1 d . .
N8 N 0.8295(2) 0.45393(17) 0.03922(16) 0.0635(5) Uani 1 1 d . .
N9 N 0.9317(2) 0.11628(18) 0.12021(17) 0.0684(6) Uani 1 1 d . .
N10 N 0.29272(17) 0.26833(14) 0.09492(12) 0.0450(4) Uani 1 1 d . .
C1 C 0.3483(2) -0.17391(15) 0.57314(13) 0.0387(4) Uani 1 1 d . .
H1 H 0.327251 -0.134558 0.623065 0.046 Uiso 1 1 calc R U
C2 C 0.3676(2) -0.29192(16) 0.59404(15) 0.0460(5) Uani 1 1 d . .
H2 H 0.359807 -0.330933 0.657674 0.055 Uiso 1 1 calc R U
C3 C 0.3988(2) -0.35417(16) 0.52109(16) 0.0465(5) Uani 1 1 d . .
H3 H 0.412868 -0.434151 0.536137 0.056 Uiso 1 1 calc R U
C4 C 0.4083(2) -0.29693(16) 0.42800(15) 0.0421(4) Uani 1 1 d . .
H4 H 0.427925 -0.338330 0.379302 0.050 Uiso 1 1 calc R U
C5 C 0.38883(17) -0.17492(14) 0.40372(13) 0.0323(4) Uani 1 1 d . .
C6 C 0.35952(16) -0.11082(14) 0.47778(12) 0.0287(3) Uani 1 1 d . .
C7 C 0.34125(16) 0.01413(14) 0.45256(12) 0.0277(3) Uani 1 1 d . .
C8 C 0.35423(17) 0.06868(14) 0.35496(12) 0.0292(3) Uani 1 1 d . .
C9 C 0.38201(19) 0.00059(15) 0.28369(13) 0.0365(4) Uani 1 1 d . .
H9 H 0.388473 0.036969 0.219092 0.044 Uiso 1 1 calc R U
C10 C 0.39938(19) -0.11597(16) 0.30713(13) 0.0373(4) Uani 1 1 d . .
H10 H 0.418575 -0.157581 0.258558 0.045 Uiso 1 1 calc R U
C11 C 0.31729(16) 0.07605(14) 0.52965(12) 0.0299(3) Uani 1 1 d . .
H11 H 0.326162 0.032361 0.592880 0.036 Uiso 1 1 calc R U
C12 C 0.26485(17) 0.23973(15) 0.59845(12) 0.0326(4) Uani 1 1 d . .
C13 C 0.23958(18) 0.35950(15) 0.57546(13) 0.0354(4) Uani 1 1 d . .
C14 C 0.2306(2) 0.41739(17) 0.65599(15) 0.0480(5) Uani 1 1 d . .
C15 C 0.2653(2) 0.17523(16) 0.69489(14) 0.0395(4) Uani 1 1 d . .
C16 C 0.0096(3) 0.3011(3) 0.2689(2) 0.0857(9) Uani 1 1 d . .
H16A H 0.057283 0.226956 0.259981 0.129 Uiso 1 1 calc R U
H16B H 0.025727 0.359726 0.215053 0.129 Uiso 1 1 calc R U
H16C H -0.084561 0.302762 0.272623 0.129 Uiso 1 1 calc R U
C17 C 0.28374(18) 0.51228(14) 0.22708(12) 0.0338(4) Uani 1 1 d . .
C18 C 0.1603(2) 0.57833(17) 0.25023(15) 0.0454(5) Uani 1 1 d . .
H18 H 0.101490 0.541911 0.290209 0.055 Uiso 1 1 calc R U
C19 C 0.1258(2) 0.69403(17) 0.21525(16) 0.0500(5) Uani 1 1 d . .
H19 H 0.042487 0.734855 0.230011 0.060 Uiso 1 1 calc R U
C20 C 0.2131(2) 0.75341(16) 0.15731(14) 0.0458(5) Uani 1 1 d . .
C21 C 0.1763(3) 0.87475(18) 0.12068(17) 0.0612(7) Uani 1 1 d . .
H21 H 0.091935 0.915050 0.133967 0.073 Uiso 1 1 calc R U
C22 C 0.2610(3) 0.93220(18) 0.06733(18) 0.0729(8) Uani 1 1 d . .
H22 H 0.235454 1.011538 0.044348 0.088 Uiso 1 1 calc R U
C23 C 0.3865(3) 0.87275(19) 0.04670(16) 0.0690(8) Uani 1 1 d . .
H23 H 0.445619 0.912989 0.010870 0.083 Uiso 1 1 calc R U
C24 C 0.4253(3) 0.75474(17) 0.07852(15) 0.0544(6) Uani 1 1 d . .
H24 H 0.509411 0.716408 0.062771 0.065 Uiso 1 1 calc R U
C25 C 0.3392(2) 0.69151(14) 0.13451(12) 0.0383(4) Uani 1 1 d . .
C26 C 0.37416(18) 0.56642(14) 0.16852(12) 0.0326(4) Uani 1 1 d . .
C27 C 0.50063(19) 0.50417(15) 0.14112(12) 0.0348(4) Uani 1 1 d . .
H27 H 0.562550 0.546977 0.113821 0.042 Uiso 1 1 calc R U
C28 C 0.66228(18) 0.33874(15) 0.12634(13) 0.0339(4) Uani 1 1 d . .
C29 C 0.68934(18) 0.21941(15) 0.14881(12) 0.0345(4) Uani 1 1 d . .
C30 C 0.8241(2) 0.15964(17) 0.13084(15) 0.0440(5) Uani 1 1 d . .
C31 C 0.7567(2) 0.40105(17) 0.07874(14) 0.0416(4) Uani 1 1 d . .
C32 C 0.2177(2) 0.27815(17) 0.03497(14) 0.0422(4) Uani 1 1 d . .
C33 C 0.1224(2) 0.2903(2) -0.04257(17) 0.0614(6) Uani 1 1 d . .
H33A H 0.169208 0.286676 -0.102220 0.092 Uiso 1 1 calc R U
H33B H 0.059864 0.363113 -0.049693 0.092 Uiso 1 1 calc R U
H33C H 0.074960 0.229042 -0.027048 0.092 Uiso 1 1 calc R U
N11 N 0.0539(4) 0.7708(6) 0.4752(3) 0.219(3) Uani 1 1 d . .
C34 C 0.0439(4) 0.8522(7) 0.4219(3) 0.153(3) Uani 1 1 d . .
C35 C 0.0306(4) 0.9557(5) 0.3549(3) 0.1432(18) Uani 1 1 d . .
H35A H 0.101977 0.949774 0.309227 0.215 Uiso 1 1 calc R U
H35B H 0.034549 1.016041 0.387912 0.215 Uiso 1 1 calc R U
H35C H -0.053799 0.973196 0.321192 0.215 Uiso 1 1 calc R U

loop_
_atom_site_aniso_label
_atom_site_aniso_U_11
_atom_site_aniso_U_22
_atom_site_aniso_U_33
_atom_site_aniso_U_23
_atom_site_aniso_U_13
_atom_site_aniso_U_12
Zn1 0.03956(12) 0.02763(11) 0.03007(11) -0.00472(8) 0.00426(9) -0.00746(8)
Zn2 0.03791(12) 0.03152(12) 0.03056(11) -0.00651(8) 0.00242(9) -0.00633(9)
O1 0.0442(7) 0.0254(6) 0.0379(7) -0.0024(5) 0.0102(6) -0.0039(5)
O2 0.0473(7) 0.0254(6) 0.0306(6) -0.0049(5) 0.0078(5) -0.0088(5)
O3 0.0400(8) 0.0870(12) 0.0522(9) -0.0137(8) 0.0002(7) -0.0160(8)
N1 0.0294(7) 0.0298(7) 0.0308(7) -0.0097(6) 0.0005(6) -0.0060(6)
N2 0.0597(11) 0.0281(8) 0.0437(9) -0.0098(7) 0.0031(8) -0.0077(7)
N3 0.0891(15) 0.0504(11) 0.0410(10) -0.0062(9) 0.0109(10) -0.0071(10)
N4 0.125(2) 0.0628(14) 0.0588(13) -0.0345(11) 0.0137(13) -0.0190(13)
N6 0.0483(9) 0.0252(7) 0.0369(8) -0.0035(6) 0.0042(7) -0.0030(7)
N7 0.0357(8) 0.0284(7) 0.0291(7) -0.0062(6) 0.0016(6) -0.0049(6)
N8 0.0546(12) 0.0570(12) 0.0804(14) -0.0114(11) 0.0181(11) -0.0211(10)
N9 0.0508(12) 0.0598(12) 0.0873(16) -0.0211(11) 0.0034(11) 0.0082(10)
N10 0.0509(10) 0.0470(10) 0.0363(9) -0.0071(7) -0.0032(8) -0.0105(8)
C1 0.0507(11) 0.0340(10) 0.0313(9) -0.0062(8) -0.0046(8) -0.0093(8)
C2 0.0605(13) 0.0348(10) 0.0387(10) 0.0029(8) -0.0082(9) -0.0111(9)
C3 0.0548(12) 0.0253(9) 0.0565(13) -0.0037(9) -0.0018(10) -0.0075(8)
C4 0.0475(11) 0.0316(10) 0.0502(12) -0.0158(9) 0.0036(9) -0.0089(8)
C5 0.0313(9) 0.0297(9) 0.0376(9) -0.0098(7) 0.0008(7) -0.0080(7)
C6 0.0261(8) 0.0286(8) 0.0317(8) -0.0065(7) -0.0030(7) -0.0064(6)
C7 0.0277(8) 0.0273(8) 0.0292(8) -0.0068(7) -0.0020(7) -0.0070(6)
C8 0.0309(8) 0.0277(8) 0.0312(8) -0.0076(7) 0.0022(7) -0.0099(7)
C9 0.0496(11) 0.0354(10) 0.0274(8) -0.0089(7) 0.0056(8) -0.0143(8)
C10 0.0440(10) 0.0373(10) 0.0361(9) -0.0164(8) 0.0058(8) -0.0130(8)
C11 0.0310(9) 0.0311(9) 0.0277(8) -0.0060(7) -0.0008(7) -0.0072(7)
C12 0.0330(9) 0.0351(9) 0.0315(9) -0.0129(7) 0.0028(7) -0.0064(7)
C13 0.0354(9) 0.0360(10) 0.0388(10) -0.0170(8) 0.0053(8) -0.0081(7)
C14 0.0641(14) 0.0357(11) 0.0463(11) -0.0151(9) 0.0086(10) -0.0104(9)
C15 0.0456(11) 0.0371(10) 0.0370(10) -0.0154(8) 0.0057(8) -0.0049(8)
C16 0.0551(16) 0.120(3) 0.094(2) -0.0552(19) -0.0184(15) -0.0080(16)
C17 0.0410(10) 0.0261(8) 0.0317(9) -0.0058(7) -0.0021(8) -0.0018(7)
C18 0.0410(11) 0.0394(11) 0.0522(12) -0.0099(9) 0.0028(9) -0.0013(8)
C19 0.0468(12) 0.0389(11) 0.0594(13) -0.0158(10) -0.0090(10) 0.0072(9)
C20 0.0653(14) 0.0279(9) 0.0401(10) -0.0095(8) -0.0162(10) 0.0033(9)
C21 0.0898(18) 0.0298(11) 0.0555(14) -0.0103(10) -0.0237(13) 0.0092(11)
C22 0.138(3) 0.0222(10) 0.0517(14) -0.0037(10) -0.0204(16) -0.0047(14)
C23 0.133(3) 0.0343(12) 0.0436(12) -0.0055(10) 0.0064(14) -0.0310(14)
C24 0.0929(18) 0.0318(10) 0.0404(11) -0.0079(9) 0.0100(11) -0.0192(11)
C25 0.0619(12) 0.0238(8) 0.0277(9) -0.0060(7) -0.0051(8) -0.0053(8)
C26 0.0443(10) 0.0239(8) 0.0276(8) -0.0046(7) -0.0028(7) -0.0037(7)
C27 0.0442(10) 0.0287(9) 0.0317(9) -0.0035(7) 0.0022(8) -0.0115(8)
C28 0.0346(9) 0.0326(9) 0.0336(9) -0.0070(7) 0.0025(7) -0.0063(7)
C29 0.0380(10) 0.0362(10) 0.0274(8) -0.0087(7) -0.0004(7) -0.0020(8)
C30 0.0467(12) 0.0373(10) 0.0448(11) -0.0112(9) 0.0005(9) -0.0001(9)
C31 0.0398(10) 0.0391(11) 0.0437(11) -0.0093(9) 0.0034(9) -0.0042(8)
C32 0.0483(12) 0.0411(11) 0.0368(10) -0.0072(8) 0.0036(9) -0.0107(9)
C33 0.0625(15) 0.0713(16) 0.0516(13) -0.0105(12) -0.0155(11) -0.0175(12)
N11 0.085(2) 0.451(9) 0.093(3) 0.064(4) -0.004(2) -0.120(4)
C34 0.055(2) 0.359(9) 0.055(2) -0.024(3) 0.0106(18) -0.089(4)
C35 0.086(3) 0.247(6) 0.106(3) -0.050(4) 0.001(2) -0.044(3)

loop_
_atom_type_symbol
_atom_type_description
_atom_type_scat_dispersion_real
_atom_type_scat_dispersion_imag
_atom_type_scat_source
C C 0.0033 0.0016 'International Tables Vol C Tables 4.2.6.8 and 6.1.1.4'
H H 0.0000 0.0000 'International Tables Vol C Tables 4.2.6.8 and 6.1.1.4'
N N 0.0061 0.0033 'International Tables Vol C Tables 4.2.6.8 and 6.1.1.4'
O O 0.0106 0.0060 'International Tables Vol C Tables 4.2.6.8 and 6.1.1.4'
Zn Zn 0.2839 1.4301 'International Tables Vol C Tables 4.2.6.8 and 6.1.1.4'

loop_
_geom_angle_atom_site_label_1
_geom_angle_atom_site_label_2
_geom_angle_atom_site_label_3
_geom_angle
N6 Zn1 O2 104.98(5)
N6 Zn1 O1 151.72(6)
O2 Zn1 O1 76.92(5)
N6 Zn1 N10 107.51(6)
O2 Zn1 N10 102.23(6)
O1 Zn1 N10 99.41(6)
N6 Zn1 N7 81.11(6)
O2 Zn1 N7 146.40(5)
O1 Zn1 N7 82.79(5)
N10 Zn1 N7 107.35(6)
N2 Zn2 O1 108.08(6)
N2 Zn2 O2 156.51(6)
O1 Zn2 O2 77.67(5)
N2 Zn2 O3 102.30(7)
O1 Zn2 O3 100.39(6)
O2 Zn2 O3 98.86(6)
N2 Zn2 N1 81.23(6)
O1 Zn2 N1 152.51(5)
O2 Zn2 N1 84.28(5)
O3 Zn2 N1 102.76(6)
C17 O1 Zn2 127.74(11)
C17 O1 Zn1 129.46(11)
Zn2 O1 Zn1 102.78(5)
C8 O2 Zn1 127.35(10)
C8 O2 Zn2 130.79(10)
Zn1 O2 Zn2 101.69(5)
C16 O3 Zn2 125.17(15)
C16 O3 H3A 114.9
Zn2 O3 H3A 116.5
C11 N1 C12 121.88(15)
C11 N1 Zn2 128.53(11)
C12 N1 Zn2 109.59(11)
C13 N2 Zn2 112.56(12)
C13 N2 H2A 114.9
Zn2 N2 H2A 132.4
C29 N6 Zn1 112.35(11)
C29 N6 H6A 116.3
Zn1 N6 H6A 131.0
C27 N7 C28 121.87(15)
C27 N7 Zn1 128.68(12)
C28 N7 Zn1 109.44(10)
C32 N10 Zn1 174.05(17)
C2 C1 C6 121.66(17)
C2 C1 H1 119.2
C6 C1 H1 119.2
C1 C2 C3 120.94(18)
C1 C2 H2 119.5
C3 C2 H2 119.5
C4 C3 C2 119.45(18)
C4 C3 H3 120.3
C2 C3 H3 120.3
C3 C4 C5 121.14(18)
C3 C4 H4 119.4
C5 C4 H4 119.4
C10 C5 C4 120.94(17)
C10 C5 C6 119.19(15)
C4 C5 C6 119.87(16)
C1 C6 C5 116.93(15)
C1 C6 C7 123.48(15)
C5 C6 C7 119.59(15)
C8 C7 C11 122.77(15)
C8 C7 C6 118.91(15)
C11 C7 C6 118.25(14)
O2 C8 C7 122.98(15)
O2 C8 C9 117.85(15)
C7 C8 C9 119.17(15)
C10 C9 C8 121.97(16)
C10 C9 H9 119.0
C8 C9 H9 119.0
C9 C10 C5 121.16(16)
C9 C10 H10 119.4
C5 C10 H10 119.4
N1 C11 C7 125.97(15)
N1 C11 H11 117.0
C7 C11 H11 117.0
C13 C12 N1 115.14(15)
C13 C12 C15 122.77(16)
N1 C12 C15 122.03(15)
N2 C13 C12 121.18(16)
N2 C13 C14 121.74(17)
C12 C13 C14 117.00(17)
N4 C14 C13 177.2(3)
N3 C15 C12 175.8(2)
O3 C16 H16A 109.5
O3 C16 H16B 109.5
H16A C16 H16B 109.5
O3 C16 H16C 109.5
H16A C16 H16C 109.5
H16B C16 H16C 109.5
O1 C17 C26 122.29(15)
O1 C17 C18 117.82(16)
C26 C17 C18 119.88(16)
C19 C18 C17 121.3(2)
C19 C18 H18 119.4
C17 C18 H18 119.4
C18 C19 C20 121.5(2)
C18 C19 H19 119.3
C20 C19 H19 119.3
C19 C20 C25 119.32(17)
C19 C20 C21 121.2(2)
C25 C20 C21 119.4(2)
C22 C21 C20 121.3(2)
C22 C21 H21 119.3
C20 C21 H21 119.3
C21 C22 C23 119.7(2)
C21 C22 H22 120.1
C23 C22 H22 120.1
C24 C23 C22 121.0(2)
C24 C23 H23 119.5
C22 C23 H23 119.5
C23 C24 C25 120.9(2)
C23 C24 H24 119.5
C25 C24 H24 119.5
C24 C25 C20 117.54(17)
C24 C25 C26 123.16(18)
C20 C25 C26 119.30(18)
C17 C26 C27 122.74(15)
C17 C26 C25 118.69(16)
C27 C26 C25 118.57(16)
N7 C27 C26 125.34(16)
N7 C27 H27 117.3
C26 C27 H27 117.3
C29 C28 N7 115.48(15)
C29 C28 C31 121.99(17)
N7 C28 C31 122.50(16)
N6 C29 C28 121.37(16)
N6 C29 C30 121.54(16)
C28 C29 C30 117.04(17)
N9 C30 C29 176.1(2)
N8 C31 C28 177.9(2)
N10 C32 C33 179.5(2)
C32 C33 H33A 109.5
C32 C33 H33B 109.5
H33A C33 H33B 109.5
C32 C33 H33C 109.5
H33A C33 H33C 109.5
H33B C33 H33C 109.5
N11 C34 C35 179.6(7)
C34 C35 H35A 109.5
C34 C35 H35B 109.5
H35A C35 H35B 109.5
C34 C35 H35C 109.5
H35A C35 H35C 109.5
H35B C35 H35C 109.5

loop_
_geom_bond_atom_site_label_1
_geom_bond_atom_site_label_2
_geom_bond_distance
Zn1 N6 2.0058(15)
Zn1 O2 2.0413(11)
Zn1 O1 2.0475(12)
Zn1 N10 2.0885(17)
Zn1 N7 2.1130(14)
Zn2 N2 2.0016(16)
Zn2 O1 2.0090(12)
Zn2 O2 2.0464(11)
Zn2 O3 2.0582(14)
Zn2 N1 2.1012(14)
O1 C17 1.337(2)
O2 C8 1.3300(19)
O3 C16 1.412(3)
O3 H3A 0.9090
N1 C11 1.297(2)
N1 C12 1.396(2)
N2 C13 1.322(2)
N2 H2A 0.7818
N3 C15 1.145(2)
N4 C14 1.134(3)
N6 C29 1.329(2)
N6 H6A 0.7480
N7 C27 1.297(2)
N7 C28 1.393(2)
N8 C31 1.145(3)
N9 C30 1.132(3)
N10 C32 1.131(2)
C1 C2 1.373(3)
C1 C6 1.412(2)
C1 H1 0.9300
C2 C3 1.396(3)
C2 H2 0.9300
C3 C4 1.358(3)
C3 H3 0.9300
C4 C5 1.420(2)
C4 H4 0.9300
C5 C10 1.408(2)
C5 C6 1.423(2)
C6 C7 1.456(2)
C7 C8 1.409(2)
C7 C11 1.440(2)
C8 C9 1.422(2)
C9 C10 1.358(2)
C9 H9 0.9300
C10 H10 0.9300
C11 H11 0.9300
C12 C13 1.390(2)
C12 C15 1.415(3)
C13 C14 1.454(3)
C16 H16A 0.9600
C16 H16B 0.9600
C16 H16C 0.9600
C17 C26 1.399(2)
C17 C18 1.411(2)
C18 C19 1.358(3)
C18 H18 0.9300
C19 C20 1.404(3)
C19 H19 0.9300
C20 C25 1.410(3)
C20 C21 1.424(3)
C21 C22 1.343(4)
C21 H21 0.9300
C22 C23 1.385(4)
C22 H22 0.9300
C23 C24 1.380(3)
C23 H23 0.9300
C24 C25 1.409(3)
C24 H24 0.9300
C25 C26 1.460(2)
C26 C27 1.437(2)
C27 H27 0.9300
C28 C29 1.385(2)
C28 C31 1.422(3)
C29 C30 1.454(3)
C32 C33 1.453(3)
C33 H33A 0.9600
C33 H33B 0.9600
C33 H33C 0.9600
N11 C34 1.093(8)
C34 C35 1.384(7)
C35 H35A 0.9600
C35 H35B 0.9600
C35 H35C 0.9600

loop_
_geom_hbond_atom_site_label_D
_geom_hbond_atom_site_label_H
_geom_hbond_atom_site_label_A
_geom_hbond_distance_DH
_geom_hbond_distance_HA
_geom_hbond_distance_DA
_geom_hbond_angle_DHA
_geom_hbond_site_symmetry_A
_geom_hbond_publ_flag
N6 H6A N3 0.75 2.59 3.324(2) 166.7 2_656 yes
O3 H3A N11 0.91 1.88 2.719(4) 152.1 2_566 yes
N6 H6A N3 0.75 2.59 3.324(2) 166.7 2_656 yes
O3 H3A N11 0.91 1.88 2.719(4) 152.1 2_566 yes
N6 H6A N3 0.75 2.59 3.324(2) 166.7 2_656 yes
O3 H3A N11 0.91 1.88 2.719(4) 152.1 2_566 yes
N6 H6A N3 0.75 2.59 3.324(2) 166.7 2_656 yes
N6 H6A N3 0.75 2.59 3.324(2) 166.7 2_656 yes
O3 H3A N11 0.91 1.88 2.719(4) 152.1 2_566 yes
N6 H6A N3 0.75 2.59 3.324(2) 166.7 2_656 yes
O3 H3A N11 0.91 1.88 2.719(4) 152.1 2_566 yes
N6 H6A N3 0.75 2.59 3.324(2) 166.7 2_656 yes
